data_7033556
loop_
_publ_author_name
'Li, Xiao-Lei'
'Min, Fan-Yong'
'Wang, Chao'
'Lin, Shuang-Yan'
'Liu, Zhiliang'
'Tang, Jinkui'

_publ_section_title
;
 [Ln(III)-Mn(II)-Ln(III)] heterometallic compounds: rare linear SMMs with
 divalent manganese ions.
;
_journal_issue 7
_journal_name_full 'Dalton transactions (Cambridge, England : 2003)'
_journal_page_first 3430
_journal_page_last 3438
_journal_paper_doi 10.1039/c4dt03713h
_journal_volume 44
_journal_year 2015
_chemical_formula_sum 'C28 H20 Mn0.5 O8 Tb'
_chemical_formula_weight 670.84
_chemical_name_systematic
; 
 ? 
;
_space_group_IT_number 2
_symmetry_cell_setting triclinic
_symmetry_space_group_name_Hall '-P 1'
_symmetry_space_group_name_H-M 'P -1'
_atom_sites_solution_hydrogens geom
_atom_sites_solution_primary direct
_atom_sites_solution_secondary difmap
_audit_creation_method SHELXL-97
_audit_update_record
;
2014-08-16 deposited with the CCDC.
2015-01-07 downloaded from the CCDC.
;
_cell_angle_alpha 95.703(3)
_cell_angle_beta 113.502(2)
_cell_angle_gamma 93.670(3)
_cell_formula_units_Z 2
_cell_length_a 10.0559(16)
_cell_length_b 11.0995(18)
_cell_length_c 12.0981(19)
_cell_measurement_reflns_used 3730
_cell_measurement_temperature 293(2)
_cell_measurement_theta_max 26.05
_cell_measurement_theta_min 2.44
_cell_volume 1224.2(3)
_computing_cell_refinement 'Bruker SMART'
_computing_data_collection 'Bruker SMART'
_computing_data_reduction 'Bruker SAINT'
_computing_molecular_graphics 'Bruker SHELXTL'
_computing_publication_material 'Bruker SHELXTL'
_computing_structure_refinement 'SHELXL-97 (Sheldrick, 1997)'
_computing_structure_solution 'SHELXS-97 (Sheldrick, 1990)'
_diffrn_ambient_temperature 293(2)
_diffrn_measured_fraction_theta_full 0.983
_diffrn_measured_fraction_theta_max 0.983
_diffrn_measurement_device_type 'CCD area detector'
_diffrn_measurement_method 'phi and omega scans'
_diffrn_radiation_monochromator graphite
_diffrn_radiation_source 'fine-focus sealed tube'
_diffrn_radiation_type MoK\a
_diffrn_radiation_wavelength 0.71073
_diffrn_reflns_av_R_equivalents 0.0208
_diffrn_reflns_av_sigmaI/netI 0.0476
_diffrn_reflns_limit_h_max 12
_diffrn_reflns_limit_h_min -11
_diffrn_reflns_limit_k_max 13
_diffrn_reflns_limit_k_min -12
_diffrn_reflns_limit_l_max 11
_diffrn_reflns_limit_l_min -14
_diffrn_reflns_number 6847
_diffrn_reflns_theta_full 26.14
_diffrn_reflns_theta_max 26.14
_diffrn_reflns_theta_min 1.85
_exptl_absorpt_coefficient_mu 3.186
_exptl_absorpt_correction_T_max 0.7846
_exptl_absorpt_correction_T_min 0.5682
_exptl_absorpt_correction_type multi-scan
_exptl_absorpt_process_details crystalclear
_exptl_crystal_colour yellow
_exptl_crystal_density_meas 0
_exptl_crystal_density_method 'not measured'
_exptl_crystal_description block
_exptl_crystal_F_000 659
_exptl_crystal_size_max 0.20
_exptl_crystal_size_mid 0.16
_exptl_crystal_size_min 0.08
_refine_diff_density_max 0.629
_refine_diff_density_min -0.629
_refine_diff_density_rms 0.101
_refine_ls_extinction_method none
_refine_ls_goodness_of_fit_ref 1.027
_refine_ls_hydrogen_treatment constr
_refine_ls_matrix_type full
_refine_ls_number_parameters 340
_refine_ls_number_reflns 4801
_refine_ls_number_restraints 0
_refine_ls_restrained_S_all 1.027
_refine_ls_R_factor_all 0.0436
_refine_ls_R_factor_gt 0.0333
_refine_ls_shift/su_max 0.001
_refine_ls_shift/su_mean 0.000
_refine_ls_structure_factor_coef Fsqd
_refine_ls_weighting_details 'calc w=1/[\s^2^(Fo^2^)+(0.0281P)^2^+0.3985P] where P=(Fo^2^+2Fc^2^)/3'
_refine_ls_weighting_scheme calc
_refine_ls_wR_factor_gt 0.0658
_refine_ls_wR_factor_ref 0.0705
_reflns_number_gt 4042
_reflns_number_total 4801
_reflns_threshold_expression >2sigma(I)
_cod_data_source_file c4dt03713h2.cif
_cod_data_source_block mfy130122_0m
_cod_depositor_comments
;
The following automatic conversions were performed:

'_exptl_absorpt_correction_type' value 'multi_scan' changed to
'multi-scan' according to
/usr/data/users/saulius/crontab/automatic-downloads/rss-feeds/RSC/lib/dictionaries/cif_core.dic
dictionary named 'cif_core.dic' version 2.4.2 from 2011-04-26.

Automatic conversion script
Id: cif_fix_values 2935 2014-11-11 08:27:57Z andrius 

 Adding full bibliography for 7033555--7033559.cif.
;
_cod_original_sg_symbol_H-M P-1
_cod_original_formula_sum 'C28 H20 Mn0.50 O8 Tb'
_cod_database_code 7033556

loop_
_symmetry_equiv_pos_as_xyz
'x, y, z'
'-x, -y, -z'

loop_
_atom_site_label
_atom_site_type_symbol
_atom_site_fract_x
_atom_site_fract_y
_atom_site_fract_z
_atom_site_U_iso_or_equiv
_atom_site_adp_type
_atom_site_occupancy
_atom_site_symmetry_multiplicity
_atom_site_calc_flag
_atom_site_refinement_flags
C1 C 0.6124(5) 0.2367(4) 0.5363(4) 0.0357(10) Uani 1 1 d .
C2 C 0.6626(5) 0.2644(5) 0.6632(4) 0.0453(12) Uani 1 1 d .
H2 H 0.6495 0.3398 0.6960 0.054 Uiso 1 1 calc R
C3 C 0.7300(6) 0.1837(5) 0.7393(5) 0.0581(14) Uani 1 1 d .
H3 H 0.7619 0.2047 0.8229 0.070 Uiso 1 1 calc R
C4 C 0.7519(6) 0.0695(6) 0.6934(5) 0.0674(17) Uani 1 1 d .
H4 H 0.8010 0.0159 0.7460 0.081 Uiso 1 1 calc R
C5 C 0.7009(6) 0.0382(5) 0.5718(5) 0.0651(16) Uani 1 1 d .
H5 H 0.7124 -0.0388 0.5412 0.078 Uiso 1 1 calc R
C6 C 0.6304(5) 0.1197(4) 0.4895(4) 0.0445(12) Uani 1 1 d .
C7 C 0.5675(6) 0.0737(5) 0.3625(5) 0.0570(14) Uani 1 1 d .
H7 H 0.5784 -0.0070 0.3421 0.068 Uiso 1 1 calc R
C8 C 0.6643(5) 0.1913(4) 0.1109(4) 0.0422(11) Uani 1 1 d .
C9 C 0.6414(6) 0.1082(5) 0.0073(4) 0.0514(13) Uani 1 1 d .
H9 H 0.5528 0.1016 -0.0602 0.062 Uiso 1 1 calc R
C10 C 0.7459(7) 0.0374(5) 0.0035(5) 0.0604(15) Uani 1 1 d .
H10 H 0.7257 -0.0185 -0.0653 0.073 Uiso 1 1 calc R
C11 C 0.8802(6) 0.0468(5) 0.0990(5) 0.0598(15) Uani 1 1 d .
H11 H 0.9507 -0.0011 0.0939 0.072 Uiso 1 1 calc R
C12 C 0.9101(6) 0.1269(5) 0.2015(5) 0.0586(15) Uani 1 1 d .
H12 H 1.0018 0.1347 0.2655 0.070 Uiso 1 1 calc R
C13 C 0.8021(5) 0.1984(4) 0.2111(4) 0.0433(11) Uani 1 1 d .
C14 C 0.8376(6) 0.2774(5) 0.3211(4) 0.0504(13) Uani 1 1 d .
H14 H 0.9344 0.2852 0.3771 0.061 Uiso 1 1 calc R
C15 C 0.6548(5) 0.6278(4) 0.3478(4) 0.0339(10) Uani 1 1 d .
C16 C 0.7618(5) 0.7088(4) 0.4424(4) 0.0450(12) Uani 1 1 d .
H16 H 0.7847 0.6970 0.5227 0.054 Uiso 1 1 calc R
C17 C 0.8333(6) 0.8056(5) 0.4181(5) 0.0583(14) Uani 1 1 d .
H17 H 0.9057 0.8565 0.4826 0.070 Uiso 1 1 calc R
C18 C 0.8012(7) 0.8296(5) 0.3013(6) 0.0646(16) Uani 1 1 d .
H18 H 0.8522 0.8947 0.2868 0.078 Uiso 1 1 calc R
C19 C 0.6929(6) 0.7561(5) 0.2075(5) 0.0562(14) Uani 1 1 d .
H19 H 0.6673 0.7734 0.1284 0.067 Uiso 1 1 calc R
C20 C 0.6195(5) 0.6546(4) 0.2278(4) 0.0407(11) Uani 1 1 d .
C21 C 0.5038(6) 0.5853(5) 0.1238(4) 0.0488(13) Uani 1 1 d .
H21 H 0.4761 0.6182 0.0512 0.059 Uiso 1 1 calc R
C22 C 0.1821(5) 0.4353(4) 0.2691(4) 0.0371(10) Uani 1 1 d .
C23 C 0.1170(5) 0.5087(4) 0.3308(4) 0.0417(11) Uani 1 1 d .
H23 H 0.1699 0.5398 0.4123 0.050 Uiso 1 1 calc R
C24 C -0.0222(5) 0.5346(5) 0.2724(5) 0.0526(13) Uani 1 1 d .
H24 H -0.0622 0.5833 0.3155 0.063 Uiso 1 1 calc R
C25 C -0.1070(6) 0.4912(5) 0.1508(5) 0.0572(14) Uani 1 1 d .
H25 H -0.2000 0.5142 0.1114 0.069 Uiso 1 1 calc R
C26 C -0.0502(5) 0.4143(5) 0.0912(5) 0.0519(13) Uani 1 1 d .
H26 H -0.1079 0.3803 0.0113 0.062 Uiso 1 1 calc R
C27 C 0.0941(5) 0.3844(4) 0.1472(4) 0.0410(11) Uani 1 1 d .
C28 C 0.1416(5) 0.3002(5) 0.0777(4) 0.0514(13) Uani 1 1 d .
H28 H 0.0739 0.2715 -0.0009 0.062 Uiso 1 1 calc R
Mn Mn 0.5000 0.5000 0.5000 0.0322(2) Uani 1 2 d S
O1 O 0.5527(3) 0.3173(3) 0.4649(2) 0.0375(7) Uani 1 1 d .
O2 O 0.5012(4) 0.1284(3) 0.2778(3) 0.0527(9) Uani 1 1 d .
O3 O 0.5641(3) 0.2587(3) 0.1124(3) 0.0469(9) Uani 1 1 d .
O4 O 0.7555(3) 0.3364(3) 0.3507(3) 0.0494(9) Uani 1 1 d .
O5 O 0.5918(3) 0.5319(3) 0.3702(2) 0.0343(7) Uani 1 1 d .
O6 O 0.4370(4) 0.4871(3) 0.1200(3) 0.0501(9) Uani 1 1 d .
O7 O 0.3193(3) 0.4164(3) 0.3233(2) 0.0386(7) Uani 1 1 d .
O8 O 0.2597(4) 0.2609(3) 0.1083(3) 0.0575(10) Uani 1 1 d .
Tb Tb 0.49609(2) 0.33753(2) 0.258203(18) 0.03521(8) Uani 1 1 d .

loop_
_atom_site_aniso_label
_atom_site_aniso_U_11
_atom_site_aniso_U_22
_atom_site_aniso_U_33
_atom_site_aniso_U_23
_atom_site_aniso_U_13
_atom_site_aniso_U_12
C1 0.034(2) 0.037(3) 0.038(2) 0.009(2) 0.016(2) 0.006(2)
C2 0.052(3) 0.045(3) 0.042(3) 0.010(2) 0.020(2) 0.012(2)
C3 0.063(4) 0.064(4) 0.043(3) 0.014(3) 0.015(3) 0.011(3)
C4 0.072(4) 0.070(4) 0.062(4) 0.031(3) 0.020(3) 0.030(3)
C5 0.080(4) 0.060(4) 0.062(4) 0.018(3) 0.030(3) 0.032(3)
C6 0.057(3) 0.039(3) 0.044(3) 0.010(2) 0.026(2) 0.012(2)
C7 0.078(4) 0.039(3) 0.060(4) 0.004(3) 0.034(3) 0.016(3)
C8 0.052(3) 0.048(3) 0.035(3) 0.011(2) 0.025(2) 0.014(2)
C9 0.063(3) 0.061(4) 0.034(3) 0.006(2) 0.024(3) 0.012(3)
C10 0.089(4) 0.055(3) 0.048(3) 0.001(3) 0.039(3) 0.023(3)
C11 0.064(4) 0.068(4) 0.062(4) 0.009(3) 0.037(3) 0.031(3)
C12 0.061(4) 0.066(4) 0.058(3) 0.012(3) 0.030(3) 0.024(3)
C13 0.047(3) 0.045(3) 0.046(3) 0.008(2) 0.026(2) 0.009(2)
C14 0.045(3) 0.059(3) 0.045(3) 0.004(2) 0.016(2) 0.012(3)
C15 0.039(3) 0.038(3) 0.032(2) 0.008(2) 0.019(2) 0.017(2)
C16 0.051(3) 0.042(3) 0.041(3) 0.004(2) 0.018(2) 0.006(2)
C17 0.059(4) 0.045(3) 0.063(4) 0.002(3) 0.019(3) -0.001(3)
C18 0.080(4) 0.048(3) 0.078(4) 0.020(3) 0.043(4) 0.004(3)
C19 0.078(4) 0.053(3) 0.054(3) 0.023(3) 0.037(3) 0.026(3)
C20 0.053(3) 0.041(3) 0.040(3) 0.013(2) 0.027(2) 0.021(2)
C21 0.070(4) 0.055(3) 0.027(2) 0.008(2) 0.022(2) 0.026(3)
C22 0.034(2) 0.043(3) 0.037(2) 0.010(2) 0.016(2) 0.008(2)
C23 0.041(3) 0.048(3) 0.041(3) 0.006(2) 0.022(2) 0.008(2)
C24 0.046(3) 0.049(3) 0.067(4) 0.003(3) 0.028(3) 0.013(3)
C25 0.039(3) 0.074(4) 0.059(3) 0.013(3) 0.018(3) 0.022(3)
C26 0.040(3) 0.063(4) 0.043(3) 0.005(3) 0.009(2) 0.002(3)
C27 0.038(3) 0.049(3) 0.038(3) 0.005(2) 0.018(2) 0.010(2)
C28 0.044(3) 0.060(3) 0.040(3) -0.008(2) 0.009(2) 0.006(3)
Mn 0.0390(5) 0.0364(5) 0.0235(4) 0.0016(4) 0.0148(4) 0.0093(4)
O1 0.0496(19) 0.0363(17) 0.0295(16) 0.0060(13) 0.0179(14) 0.0123(15)
O2 0.073(3) 0.044(2) 0.0409(19) 0.0033(16) 0.0242(18) 0.0066(18)
O3 0.051(2) 0.061(2) 0.0339(17) 0.0065(16) 0.0208(16) 0.0247(18)
O4 0.043(2) 0.062(2) 0.0427(19) -0.0048(16) 0.0196(16) 0.0097(17)
O5 0.0431(18) 0.0374(18) 0.0265(15) 0.0032(13) 0.0184(14) 0.0056(14)
O6 0.065(2) 0.049(2) 0.0300(17) 0.0059(16) 0.0114(16) 0.0135(19)
O7 0.0368(17) 0.0488(19) 0.0304(16) 0.0010(14) 0.0137(14) 0.0132(15)
O8 0.049(2) 0.065(2) 0.050(2) -0.0184(18) 0.0163(18) 0.0130(19)
Tb 0.04032(14) 0.04027(14) 0.02606(12) 0.00067(9) 0.01457(9) 0.01073(10)

loop_
_atom_type_symbol
_atom_type_description
_atom_type_scat_dispersion_real
_atom_type_scat_dispersion_imag
_atom_type_scat_source
C C 0.0033 0.0016 'International Tables Vol C Tables 4.2.6.8 and 6.1.1.4'
H H 0.0000 0.0000 'International Tables Vol C Tables 4.2.6.8 and 6.1.1.4'
Mn Mn 0.3368 0.7283 'International Tables Vol C Tables 4.2.6.8 and 6.1.1.4'
O O 0.0106 0.0060 'International Tables Vol C Tables 4.2.6.8 and 6.1.1.4'
Tb Tb -0.1723 4.1537 'International Tables Vol C Tables 4.2.6.8 and 6.1.1.4'

loop_
_geom_angle_atom_site_label_1
_geom_angle_atom_site_label_2
_geom_angle_atom_site_label_3
_geom_angle
_geom_angle_site_symmetry_1
_geom_angle_site_symmetry_3
O1 C1 C2 120.7(4) . .
O1 C1 C6 121.7(4) . .
C2 C1 C6 117.6(4) . .
C3 C2 C1 121.6(5) . .
C3 C2 H2 119.2 . .
C1 C2 H2 119.2 . .
C2 C3 C4 120.9(5) . .
C2 C3 H3 119.6 . .
C4 C3 H3 119.6 . .
C5 C4 C3 119.1(5) . .
C5 C4 H4 120.4 . .
C3 C4 H4 120.4 . .
C4 C5 C6 121.7(5) . .
C4 C5 H5 119.2 . .
C6 C5 H5 119.2 . .
C1 C6 C5 119.1(4) . .
C1 C6 C7 123.3(4) . .
C5 C6 C7 117.3(5) . .
O2 C7 C6 127.4(5) . .
O2 C7 H7 116.3 . .
C6 C7 H7 116.3 . .
O3 C8 C9 120.7(4) . .
O3 C8 C13 122.5(4) . .
C9 C8 C13 116.8(4) . .
C10 C9 C8 121.6(5) . .
C10 C9 H9 119.2 . .
C8 C9 H9 119.2 . .
C9 C10 C11 121.5(5) . .
C9 C10 H10 119.3 . .
C11 C10 H10 119.3 . .
C12 C11 C10 119.8(5) . .
C12 C11 H11 120.1 . .
C10 C11 H11 120.1 . .
C11 C12 C13 120.5(5) . .
C11 C12 H12 119.8 . .
C13 C12 H12 119.8 . .
C12 C13 C14 118.1(5) . .
C12 C13 C8 119.8(4) . .
C14 C13 C8 122.1(4) . .
O4 C14 C13 127.4(5) . .
O4 C14 H14 116.3 . .
C13 C14 H14 116.3 . .
O5 C15 C16 121.1(4) . .
O5 C15 C20 122.1(4) . .
C16 C15 C20 116.8(4) . .
C17 C16 C15 120.9(5) . .
C17 C16 H16 119.6 . .
C15 C16 H16 119.6 . .
C16 C17 C18 122.1(5) . .
C16 C17 H17 118.9 . .
C18 C17 H17 118.9 . .
C19 C18 C17 118.5(5) . .
C19 C18 H18 120.7 . .
C17 C18 H18 120.7 . .
C18 C19 C20 121.2(5) . .
C18 C19 H19 119.4 . .
C20 C19 H19 119.4 . .
C19 C20 C15 120.4(5) . .
C19 C20 C21 117.1(5) . .
C15 C20 C21 122.4(5) . .
O6 C21 C20 127.2(5) . .
O6 C21 H21 116.4 . .
C20 C21 H21 116.4 . .
O7 C22 C23 120.6(4) . .
O7 C22 C27 121.9(4) . .
C23 C22 C27 117.4(4) . .
C24 C23 C22 120.7(5) . .
C24 C23 H23 119.7 . .
C22 C23 H23 119.7 . .
C23 C24 C25 122.5(5) . .
C23 C24 H24 118.7 . .
C25 C24 H24 118.7 . .
C26 C25 C24 118.0(5) . .
C26 C25 H25 121.0 . .
C24 C25 H25 121.0 . .
C25 C26 C27 121.8(5) . .
C25 C26 H26 119.1 . .
C27 C26 H26 119.1 . .
C26 C27 C22 119.3(4) . .
C26 C27 C28 117.3(4) . .
C22 C27 C28 123.3(4) . .
O8 C28 C27 128.2(5) . .
O8 C28 H28 115.9 . .
C27 C28 H28 115.9 . .
O5 Mn O5 180.0 2_666 .
O5 Mn O1 98.99(11) 2_666 .
O5 Mn O1 81.01(11) . .
O5 Mn O1 81.01(11) 2_666 2_666
O5 Mn O1 98.99(11) . 2_666
O1 Mn O1 180.000(1) . 2_666
O5 Mn O7 102.24(11) 2_666 .
O5 Mn O7 77.76(11) . .
O1 Mn O7 74.58(10) . .
O1 Mn O7 105.42(10) 2_666 .
O5 Mn O7 77.76(11) 2_666 2_666
O5 Mn O7 102.24(11) . 2_666
O1 Mn O7 105.42(10) . 2_666
O1 Mn O7 74.58(10) 2_666 2_666
O7 Mn O7 180.0 . 2_666
O5 Mn Tb 46.01(8) 2_666 2_666
O5 Mn Tb 133.99(8) . 2_666
O1 Mn Tb 133.49(7) . 2_666
O1 Mn Tb 46.51(7) 2_666 2_666
O7 Mn Tb 132.87(7) . 2_666
O7 Mn Tb 47.13(7) 2_666 2_666
C1 O1 Mn 132.7(3) . .
C1 O1 Tb 134.9(3) . .
Mn O1 Tb 91.81(10) . .
C7 O2 Tb 132.7(3) . .
C8 O3 Tb 134.4(3) . .
C14 O4 Tb 131.7(3) . .
C15 O5 Mn 134.5(3) . .
C15 O5 Tb 132.0(2) . .
Mn O5 Tb 92.59(11) . .
C21 O6 Tb 130.8(3) . .
C22 O7 Mn 132.6(3) . .
C22 O7 Tb 135.3(3) . .
Mn O7 Tb 89.52(10) . .
C28 O8 Tb 132.6(3) . .
O3 Tb O5 122.61(11) . .
O3 Tb O2 75.42(12) . .
O5 Tb O2 141.81(11) . .
O3 Tb O1 136.70(10) . .
O5 Tb O1 73.18(10) . .
O2 Tb O1 72.24(10) . .
O3 Tb O8 82.08(11) . .
O5 Tb O8 131.61(10) . .
O2 Tb O8 80.42(12) . .
O1 Tb O8 119.18(12) . .
O3 Tb O7 151.80(11) . .
O5 Tb O7 71.27(10) . .
O2 Tb O7 109.59(11) . .
O1 Tb O7 68.32(10) . .
O8 Tb O7 71.83(10) . .
O3 Tb O4 72.85(11) . .
O5 Tb O4 73.89(10) . .
O2 Tb O4 81.79(12) . .
O1 Tb O4 74.70(11) . .
O8 Tb O4 152.20(11) . .
O7 Tb O4 134.79(10) . .
O3 Tb O6 77.57(11) . .
O5 Tb O6 71.19(10) . .
O2 Tb O6 146.08(11) . .
O1 Tb O6 141.07(10) . .
O8 Tb O6 75.88(13) . .
O7 Tb O6 85.68(11) . .
O4 Tb O6 109.28(12) . .

loop_
_geom_bond_atom_site_label_1
_geom_bond_atom_site_label_2
_geom_bond_distance
_geom_bond_site_symmetry_2
C1 O1 1.310(5) .
C1 C2 1.405(6) .
C1 C6 1.416(6) .
C2 C3 1.362(6) .
C2 H2 0.9300 .
C3 C4 1.398(7) .
C3 H3 0.9300 .
C4 C5 1.350(7) .
C4 H4 0.9300 .
C5 C6 1.418(7) .
C5 H5 0.9300 .
C6 C7 1.432(7) .
C7 O2 1.222(6) .
C7 H7 0.9300 .
C8 O3 1.297(5) .
C8 C9 1.410(6) .
C8 C13 1.422(6) .
C9 C10 1.365(7) .
C9 H9 0.9300 .
C10 C11 1.372(7) .
C10 H10 0.9300 .
C11 C12 1.367(7) .
C11 H11 0.9300 .
C12 C13 1.419(6) .
C12 H12 0.9300 .
C13 C14 1.421(6) .
C14 O4 1.224(5) .
C14 H14 0.9300 .
C15 O5 1.309(5) .
C15 C16 1.403(6) .
C15 C20 1.417(6) .
C16 C17 1.375(7) .
C16 H16 0.9300 .
C17 C18 1.376(7) .
C17 H17 0.9300 .
C18 C19 1.363(8) .
C18 H18 0.9300 .
C19 C20 1.403(7) .
C19 H19 0.9300 .
C20 C21 1.434(7) .
C21 O6 1.229(6) .
C21 H21 0.9300 .
C22 O7 1.311(5) .
C22 C23 1.410(6) .
C22 C27 1.417(6) .
C23 C24 1.358(6) .
C23 H23 0.9300 .
C24 C25 1.389(7) .
C24 H24 0.9300 .
C25 C26 1.359(7) .
C25 H25 0.9300 .
C26 C27 1.413(6) .
C26 H26 0.9300 .
C27 C28 1.425(6) .
C28 O8 1.218(5) .
C28 H28 0.9300 .
Mn O5 2.161(3) 2_666
Mn O5 2.161(3) .
Mn O1 2.172(3) .
Mn O1 2.172(3) 2_666
Mn O7 2.242(3) .
Mn O7 2.242(3) 2_666
Mn Tb 3.2652(5) 2_666
O1 Tb 2.370(3) .
O2 Tb 2.358(3) .
O3 Tb 2.253(3) .
O4 Tb 2.395(3) .
O5 Tb 2.352(3) .
O6 Tb 2.406(3) .
O7 Tb 2.393(3) .
O8 Tb 2.379(3) .

loop_
_geom_torsion_atom_site_label_1
_geom_torsion_atom_site_label_2
_geom_torsion_atom_site_label_3
_geom_torsion_atom_site_label_4
_geom_torsion
_geom_torsion_site_symmetry_1
O1 C1 C2 C3 -177.4(5) .
C6 C1 C2 C3 1.9(7) .
C1 C2 C3 C4 0.1(8) .
C2 C3 C4 C5 -2.2(9) .
C3 C4 C5 C6 2.3(10) .
O1 C1 C6 C5 177.5(5) .
C2 C1 C6 C5 -1.8(7) .
O1 C1 C6 C7 -9.2(8) .
C2 C1 C6 C7 171.5(5) .
C4 C5 C6 C1 -0.3(9) .
C4 C5 C6 C7 -174.0(6) .
C1 C6 C7 O2 5.8(9) .
C5 C6 C7 O2 179.2(6) .
O3 C8 C9 C10 179.3(5) .
C13 C8 C9 C10 0.5(8) .
C8 C9 C10 C11 -2.3(9) .
C9 C10 C11 C12 1.3(9) .
C10 C11 C12 C13 1.5(9) .
C11 C12 C13 C14 178.1(5) .
C11 C12 C13 C8 -3.3(8) .
O3 C8 C13 C12 -176.6(5) .
C9 C8 C13 C12 2.2(7) .
O3 C8 C13 C14 2.0(8) .
C9 C8 C13 C14 -179.2(5) .
C12 C13 C14 O4 -172.3(5) .
C8 C13 C14 O4 9.2(9) .
O5 C15 C16 C17 176.4(4) .
C20 C15 C16 C17 -3.3(6) .
C15 C16 C17 C18 1.9(8) .
C16 C17 C18 C19 1.3(8) .
C17 C18 C19 C20 -2.8(8) .
C18 C19 C20 C15 1.2(7) .
C18 C19 C20 C21 177.8(5) .
O5 C15 C20 C19 -177.9(4) .
C16 C15 C20 C19 1.8(6) .
O5 C15 C20 C21 5.7(6) .
C16 C15 C20 C21 -174.6(4) .
C19 C20 C21 O6 171.7(5) .
C15 C20 C21 O6 -11.8(7) .
O7 C22 C23 C24 175.8(4) .
C27 C22 C23 C24 -3.6(7) .
C22 C23 C24 C25 0.0(8) .
C23 C24 C25 C26 3.9(9) .
C24 C25 C26 C27 -4.1(9) .
C25 C26 C27 C22 0.4(8) .
C25 C26 C27 C28 178.3(5) .
O7 C22 C27 C26 -176.0(4) .
C23 C22 C27 C26 3.4(7) .
O7 C22 C27 C28 6.3(8) .
C23 C22 C27 C28 -174.3(5) .
C26 C27 C28 O8 -179.0(5) .
C22 C27 C28 O8 -1.3(9) .
C2 C1 O1 Mn -3.2(6) .
C6 C1 O1 Mn 177.5(3) .
C2 C1 O1 Tb 164.9(3) .
C6 C1 O1 Tb -14.5(7) .
O5 Mn O1 C1 -43.4(4) 2_666
O5 Mn O1 C1 136.6(4) .
O1 Mn O1 C1 -160(100) 2_666
O7 Mn O1 C1 -143.7(4) .
O7 Mn O1 C1 36.3(4) 2_666
Tb Mn O1 C1 -8.4(4) 2_666
O5 Mn O1 Tb 144.99(10) 2_666
O5 Mn O1 Tb -35.01(10) .
O1 Mn O1 Tb 29(100) 2_666
O7 Mn O1 Tb 44.68(10) .
O7 Mn O1 Tb -135.32(10) 2_666
Tb Mn O1 Tb 180.0 2_666
C6 C7 O2 Tb 21.4(9) .
C9 C8 O3 Tb 148.4(4) .
C13 C8 O3 Tb -32.8(7) .
C13 C14 O4 Tb 7.7(9) .
C16 C15 O5 Mn 45.0(6) .
C20 C15 O5 Mn -135.3(3) .
C16 C15 O5 Tb -148.9(3) .
C20 C15 O5 Tb 30.8(6) .
O5 Mn O5 C15 22(100) 2_666
O1 Mn O5 C15 -154.9(4) .
O1 Mn O5 C15 25.1(4) 2_666
O7 Mn O5 C15 129.0(4) .
O7 Mn O5 C15 -51.0(4) 2_666
Tb Mn O5 C15 -10.3(4) 2_666
O5 Mn O5 Tb -148(100) 2_666
O1 Mn O5 Tb 35.35(10) .
O1 Mn O5 Tb -144.65(10) 2_666
O7 Mn O5 Tb -40.69(10) .
O7 Mn O5 Tb 139.31(10) 2_666
Tb Mn O5 Tb 180.0 2_666
C20 C21 O6 Tb -17.6(7) .
C23 C22 O7 Mn -9.8(7) .
C27 C22 O7 Mn 169.5(3) .
C23 C22 O7 Tb -165.7(3) .
C27 C22 O7 Tb 13.6(7) .
O5 Mn O7 C22 56.5(4) 2_666
O5 Mn O7 C22 -123.5(4) .
O1 Mn O7 C22 152.6(4) .
O1 Mn O7 C22 -27.4(4) 2_666
O7 Mn O7 C22 -142(100) 2_666
Tb Mn O7 C22 16.7(4) 2_666
O5 Mn O7 Tb -140.20(10) 2_666
O5 Mn O7 Tb 39.80(10) .
O1 Mn O7 Tb -44.11(10) .
O1 Mn O7 Tb 135.89(10) 2_666
O7 Mn O7 Tb 22(100) 2_666
Tb Mn O7 Tb 180.0 2_666
C27 C28 O8 Tb -23.6(9) .
C8 O3 Tb O5 91.4(5) .
C8 O3 Tb O2 -51.5(4) .
C8 O3 Tb O1 -8.9(5) .
C8 O3 Tb O8 -133.6(5) .
C8 O3 Tb O7 -155.9(4) .
C8 O3 Tb O4 34.2(4) .
C8 O3 Tb O6 149.2(5) .
C15 O5 Tb O3 21.5(4) .
Mn O5 Tb O3 -168.34(10) .
C15 O5 Tb O2 130.8(3) .
Mn O5 Tb O2 -59.1(2) .
C15 O5 Tb O1 156.7(4) .
Mn O5 Tb O1 -33.17(10) .
C15 O5 Tb O8 -88.9(4) .
Mn O5 Tb O8 81.21(16) .
C15 O5 Tb O7 -131.1(4) .
Mn O5 Tb O7 39.07(10) .
C15 O5 Tb O4 78.2(3) .
Mn O5 Tb O4 -111.65(12) .
C15 O5 Tb O6 -39.3(3) .
Mn O5 Tb O6 130.87(13) .
C7 O2 Tb O3 122.6(5) .
C7 O2 Tb O5 -2.2(6) .
C7 O2 Tb O1 -28.2(5) .
C7 O2 Tb O8 -153.2(5) .
C7 O2 Tb O7 -86.5(5) .
C7 O2 Tb O4 48.3(5) .
C7 O2 Tb O6 160.8(4) .
C1 O1 Tb O3 -18.3(5) .
Mn O1 Tb O3 152.97(14) .
C1 O1 Tb O5 -138.3(4) .
Mn O1 Tb O5 32.96(10) .
C1 O1 Tb O2 25.2(4) .
Mn O1 Tb O2 -163.51(14) .
C1 O1 Tb O8 93.0(4) .
Mn O1 Tb O8 -95.78(13) .
C1 O1 Tb O7 145.7(4) .
Mn O1 Tb O7 -43.10(10) .
C1 O1 Tb O4 -60.9(4) .
Mn O1 Tb O4 110.38(13) .
C1 O1 Tb O6 -162.8(4) .
Mn O1 Tb O6 8.5(2) .
C28 O8 Tb O3 -141.8(5) .
C28 O8 Tb O5 -14.6(6) .
C28 O8 Tb O2 141.7(5) .
C28 O8 Tb O1 78.4(5) .
C28 O8 Tb O7 27.3(5) .
C28 O8 Tb O4 -167.3(4) .
C28 O8 Tb O6 -62.7(5) .
C22 O7 Tb O3 0.2(5) .
Mn O7 Tb O3 -162.3(2) .
C22 O7 Tb O5 125.1(4) .
Mn O7 Tb O5 -37.38(9) .
C22 O7 Tb O2 -95.4(4) .
Mn O7 Tb O2 102.11(12) .
C22 O7 Tb O1 -156.1(4) .
Mn O7 Tb O1 41.44(10) .
C22 O7 Tb O8 -23.0(4) .
Mn O7 Tb O8 174.49(14) .
C22 O7 Tb O4 166.6(4) .
Mn O7 Tb O4 4.1(2) .
C22 O7 Tb O6 53.5(4) .
Mn O7 Tb O6 -108.97(12) .
C14 O4 Tb O3 -21.1(5) .
C14 O4 Tb O5 -153.7(5) .
C14 O4 Tb O2 56.1(5) .
C14 O4 Tb O1 129.8(5) .
C14 O4 Tb O8 5.4(6) .
C14 O4 Tb O7 165.6(4) .
C14 O4 Tb O6 -90.8(5) .
C21 O6 Tb O3 -99.0(4) .
C21 O6 Tb O5 32.1(4) .
C21 O6 Tb O2 -136.8(4) .
C21 O6 Tb O1 56.9(5) .
C21 O6 Tb O8 176.2(4) .
C21 O6 Tb O7 103.8(4) .
C21 O6 Tb O4 -32.4(4) .
